data_7209435
loop_
_publ_author_name
'Jung, W.'

_publ_section_title
;
 Darstellung und Kristallstruktur von Mg Ni2.5 B2 und Li1.2 Ni2.5 B2
;
_journal_name_full
;
Zeitschrift fuer Naturforschung, Teil B. Anorganische Chemie, Organische
 Chemie (2,1947-32,1977)
;
_journal_page_first 1371
_journal_page_last 1374
_journal_volume 32
_journal_year 1977
_chemical_formula_sum 'B2 Li1.2 Ni2.5'
_chemical_name_systematic 'Li1.2 Ni2.5 B2'
_space_group_IT_number 180
_symmetry_space_group_name_Hall 'P 62 2 (0 0 4)'
_symmetry_space_group_name_H-M 'P 62 2 2'
_cell_angle_alpha 90
_cell_angle_beta 90
_cell_angle_gamma 120
_cell_formula_units_Z 3
_cell_length_a 4.842
_cell_length_b 4.842
_cell_length_c 8.664
_cell_volume 175.913
_citation_journal_id_ASTM ZENBAX
_cod_data_source_file boron_235.cif
_cod_data_source_block B2Li1.2Ni2.5
_cod_original_cell_volume 175.9133
_cod_original_sg_symbol_Hall 'P 62 2 (x,y,z+1/3)'
_cod_database_code 7209435

loop_
_symmetry_equiv_pos_as_xyz
x,y,z
x-y,x,z+1/3
-y,x-y,z+2/3
-x,-y,z
-x+y,-x,z+1/3
y,-x+y,z+2/3
-y,-x,-z+2/3
x-y,-y,-z
x,x-y,-z+1/3
y,x,-z+2/3
-x+y,y,-z
-x,-x+y,-z+1/3

loop_
_atom_site_label
_atom_site_type_symbol
_atom_site_fract_x
_atom_site_fract_y
_atom_site_fract_z
_atom_site_occupancy
_atom_site_U_iso_or_equiv
Li2 Li 0.5 0 0.5 0.1633 0.0
Ni1 Ni 0.5 0 0.2092 0.835 0.0
Li1 Li 0.5 0 0.2092 0.165 0.0
Li3 Li 0 0 0 0.7033 0.0
Ni2 Ni 0.5 0 0.5 0.8367 0.0
B1 B 0.394 0.788 0 1 0.0
